data_4302793
loop_
_publ_author_name
'Diptikanta Swain'
'Tayur N Guru Row'

_publ_contact_author_address
;
Solid State and Structural Chemistry Unit
Indian Institute of Science
Bangalore 560 012. Karnataka.
INDIA.
;
_publ_contact_author_email ssctng@sscu.iisc.ernet.in
_publ_contact_author_fax '(91)803601310 '
_publ_contact_author_name
;
 'Prof. T. N. Guru Row'
;
_publ_contact_author_phone (91)802932796
_publ_section_title
;
In Situ Phase Separation Following Dehydration in Bimetallic Sulfates: A
Variable-Temperature X-Ray Diffraction Study
;
_journal_name_full 'Inorganic Chemistry'
_journal_page_first 7048
_journal_page_last 7058
_journal_paper_doi 10.1021/ic801308u
_journal_volume 48
_journal_year 2009
_chemical_compound_source 'see text'
_chemical_formula_moiety 'H4 MN1.167 NA2 O11.167 S2.333 '
_chemical_formula_sum 'H4 Mn1.167 Na2 O11.167 S2.333'
_chemical_formula_weight 367.58
_chemical_name_systematic ' ?'
_space_group_IT_number 148
_symmetry_cell_setting trigonal
_symmetry_Int_Tables_number 148
_symmetry_space_group_name_Hall '-R 3'
_symmetry_space_group_name_H-M 'R -3 :H'
_atom_sites_solution_hydrogens geom
_atom_sites_solution_primary direct
_atom_sites_solution_secondary difmap
_cell_angle_alpha 90.00
_cell_angle_beta 90.00
_cell_angle_gamma 120.00
_cell_formula_units_Z 18
_cell_length_a 19.0569(19)
_cell_length_b 19.0569(19)
_cell_length_c 13.470(3)
_cell_measurement_reflns_used 856
_cell_measurement_temperature 294(2)
_cell_measurement_theta_max 27.3695
_cell_measurement_theta_min 0.8569
_cell_volume 4236.5(11)
_computing_cell_refinement 'Bruker SMART V5.628, (Bruker, 2004)'
_computing_data_collection 'Bruker SMART V5.628, (Bruker, 2004)'
_computing_data_reduction 'Bruker SAINT V6.45a, (Bruker, 2004)'
_computing_molecular_graphics 'DIAMOND. version 2.1c (Brandenburg, K. 1999)'
_computing_publication_material 'PLATON (Spek, 1990)'
_computing_structure_refinement 'SHELXL-97 (Sheldrick, 1997)'
_computing_structure_solution 'SHELXTL V6.14 (Bruker, 2000)'
_diffrn_ambient_temperature 294(2)
_diffrn_measured_fraction_theta_full 1.000
_diffrn_measured_fraction_theta_max 0.962
_diffrn_measurement_device_type 'Bruker SMART CCD area detector'
_diffrn_measurement_method '\f and \w scans'
_diffrn_radiation_monochromator graphite
_diffrn_radiation_source 'fine-focus sealed tube'
_diffrn_radiation_type MoK\a
_diffrn_radiation_wavelength 0.71073
_diffrn_reflns_av_R_equivalents 0.0492
_diffrn_reflns_av_sigmaI/netI 0.0278
_diffrn_reflns_limit_h_max 25
_diffrn_reflns_limit_h_min -25
_diffrn_reflns_limit_k_max 24
_diffrn_reflns_limit_k_min -24
_diffrn_reflns_limit_l_max 17
_diffrn_reflns_limit_l_min -17
_diffrn_reflns_number 15289
_diffrn_reflns_reduction_process ' ?'
_diffrn_reflns_theta_full 25.00
_diffrn_reflns_theta_max 28.44
_diffrn_reflns_theta_min 1.95
_exptl_absorpt_coefficient_mu 2.278
_exptl_absorpt_correction_T_max 0.640
_exptl_absorpt_correction_T_min 0.455
_exptl_absorpt_correction_type multi-scan
_exptl_absorpt_process_details 'SADABS, (Sheldrick, 1996)'
_exptl_crystal_colour colourless
_exptl_crystal_density_diffrn 2.593
_exptl_crystal_density_method 'Not Measured'
_exptl_crystal_description block
_exptl_crystal_F_000 3273
_exptl_crystal_size_max 0.40
_exptl_crystal_size_mid 0.30
_exptl_crystal_size_min 0.20
_refine_diff_density_max 1.290
_refine_diff_density_min -2.379
_refine_diff_density_rms 0.220
_refine_ls_extinction_method none
_refine_ls_goodness_of_fit_ref 1.105
_refine_ls_hydrogen_treatment constr
_refine_ls_matrix_type full
_refine_ls_number_parameters 168
_refine_ls_number_reflns 2287
_refine_ls_number_restraints 0
_refine_ls_restrained_S_all 1.105
_refine_ls_R_factor_all 0.0605
_refine_ls_R_factor_gt 0.0553
_refine_ls_shift/su_max 0.000
_refine_ls_shift/su_mean 0.000
_refine_ls_structure_factor_coef Fsqd
_refine_ls_weighting_details 'calc w=1/[\s^2^(Fo^2^)+(0.0831P)^2^+84.6263P] where P=(Fo^2^+2Fc^2^)/3'
_refine_ls_weighting_scheme calc
_refine_ls_wR_factor_gt 0.1547
_refine_ls_wR_factor_ref 0.1601
_reflns_number_gt 2082
_reflns_number_total 2287
_reflns_threshold_expression >2sigma(I)
_cod_data_source_file ic801308u_si_001_2.cif
_cod_data_source_block structure1(a)_Na2Mn1.167(SO4)2S0.33O1.167*2H2O
_cod_depositor_comments
;
The following automatic conversions were performed:
'_symmetry_cell_setting' value 'Trigonal' changed to 'trigonal' according
to '/home/saulius/struct/CIF-dictionaries/cif_core.dic' dictionary named
'cif_core.dic' version 2.4.1 from 2010-06-29.

Automatic conversion script
Id: cif_fix_enum 1527 2010-12-29 10:47:43Z saulius 
;
_cod_original_cell_volume 4236.6(10)
_cod_original_sg_symbol_H-M 'R -3'
_cod_database_code 4302793

loop_
_symmetry_equiv_pos_as_xyz
'x, y, z'
'-y, x-y, z'
'-x+y, -x, z'
'x+2/3, y+1/3, z+1/3'
'-y+2/3, x-y+1/3, z+1/3'
'-x+y+2/3, -x+1/3, z+1/3'
'x+1/3, y+2/3, z+2/3'
'-y+1/3, x-y+2/3, z+2/3'
'-x+y+1/3, -x+2/3, z+2/3'
'-x, -y, -z'
'y, -x+y, -z'
'x-y, x, -z'
'-x+2/3, -y+1/3, -z+1/3'
'y+2/3, -x+y+1/3, -z+1/3'
'x-y+2/3, x+1/3, -z+1/3'
'-x+1/3, -y+2/3, -z+2/3'
'y+1/3, -x+y+2/3, -z+2/3'
'x-y+1/3, x+2/3, -z+2/3'

loop_
_atom_site_label
_atom_site_type_symbol
_atom_site_fract_x
_atom_site_fract_y
_atom_site_fract_z
_atom_site_U_iso_or_equiv
_atom_site_adp_type
_atom_site_occupancy
_atom_site_symmetry_multiplicity
_atom_site_calc_flag
_atom_site_refinement_flags
_atom_site_disorder_assembly
_atom_site_disorder_group
Mn1 Mn 0.20106(4) 0.31689(4) 0.00125(5) 0.0136(2) Uani 1 1 d . . .
Mn2 Mn 0.3333 0.6667 0.1667 0.0114(3) Uani 1 6 d S . .
S1 S 0.34395(6) 0.50672(6) 0.06647(8) 0.0115(3) Uani 1 1 d . . .
S2 S 0.05904(6) 0.34109(6) 0.89008(8) 0.0120(3) Uani 1 1 d . . .
S3 S 0.3333 0.6667 0.7867(3) 0.0612(10) Uani 1 3 d S . .
Na1 Na 0.89431(13) 0.24449(13) 0.74498(15) 0.0237(5) Uani 1 1 d . . .
Na2 Na 0.20644(14) 0.52970(14) -0.01455(19) 0.0307(5) Uani 1 1 d . . .
O1 O 0.3429(2) 0.58413(19) 0.0636(2) 0.0157(6) Uani 1 1 d . . .
O2 O 0.2713(2) 0.4470(2) 0.0116(3) 0.0185(7) Uani 1 1 d . . .
O3 O 0.3416(2) 0.4814(2) 0.1696(2) 0.0182(7) Uani 1 1 d . . .
O4 O 0.4174(2) 0.5188(2) 0.0168(3) 0.0186(7) Uani 1 1 d . . .
O5 O 0.0995(2) 0.2941(2) 0.9128(3) 0.0205(7) Uani 1 1 d . . .
O6 O -0.0287(2) 0.2865(2) 0.8955(3) 0.0261(8) Uani 1 1 d . . .
O7 O 0.0776(3) 0.3719(3) 0.7884(3) 0.0299(9) Uani 1 1 d . . .
O8 O 0.0842(3) 0.4076(2) 0.9592(3) 0.0305(9) Uani 1 1 d . . .
O9 O 0.2506(5) 0.5873(6) 0.8251(6) 0.095(3) Uani 1 1 d . . .
O10 O 0.3333 0.6667 0.6667 0.072(4) Uani 1 6 d S . .
O11W O 0.1385(2) 0.3252(2) 0.1335(3) 0.0205(7) Uani 1 1 d . . .
O12W O 0.1404(3) 0.1833(2) 0.0296(4) 0.0388(11) Uani 1 1 d . . .
H11A H 0.1405 0.3681 0.1472 0.031 Uiso 1 1 d . . .
H11B H 0.0903 0.2912 0.1282 0.031 Uiso 1 1 d . . .
H12A H 0.1514 0.1646 -0.0188 0.057 Uiso 1 1 d . . .
H12B H 0.1762 0.1717 0.0346 0.057 Uiso 1 1 d . . .

loop_
_atom_site_aniso_label
_atom_site_aniso_U_11
_atom_site_aniso_U_22
_atom_site_aniso_U_33
_atom_site_aniso_U_23
_atom_site_aniso_U_13
_atom_site_aniso_U_12
Mn1 0.0122(3) 0.0141(4) 0.0154(4) -0.0012(2) -0.0005(2) 0.0073(3)
Mn2 0.0103(5) 0.0103(5) 0.0137(7) 0.000 0.000 0.0052(2)
S1 0.0105(5) 0.0092(5) 0.0151(5) -0.0008(4) -0.0003(4) 0.0052(4)
S2 0.0097(5) 0.0140(5) 0.0125(5) 0.0001(4) 0.0004(3) 0.0061(4)
S3 0.0569(13) 0.0569(13) 0.070(2) 0.000 0.000 0.0284(7)
Na1 0.0277(11) 0.0241(10) 0.0199(10) -0.0003(8) -0.0003(8) 0.0134(9)
Na2 0.0271(11) 0.0234(11) 0.0460(14) -0.0128(10) -0.0147(10) 0.0159(9)
O1 0.0170(15) 0.0119(15) 0.0203(16) -0.0010(12) 0.0001(12) 0.0088(13)
O2 0.0149(15) 0.0130(15) 0.0243(17) -0.0024(13) -0.0067(13) 0.0044(13)
O3 0.0212(17) 0.0184(16) 0.0168(16) 0.0021(12) 0.0015(13) 0.0113(14)
O4 0.0140(15) 0.0210(16) 0.0232(17) -0.0011(13) 0.0029(13) 0.0106(13)
O5 0.0191(16) 0.0236(18) 0.0249(18) 0.0010(14) -0.0035(14) 0.0152(15)
O6 0.0119(16) 0.0269(19) 0.033(2) 0.0086(15) 0.0008(14) 0.0049(15)
O7 0.041(2) 0.044(2) 0.0190(18) 0.0117(16) 0.0132(16) 0.032(2)
O8 0.030(2) 0.028(2) 0.034(2) -0.0160(17) -0.0062(17) 0.0148(17)
O9 0.056(4) 0.150(8) 0.069(5) -0.017(5) -0.007(3) 0.044(5)
O10 0.078(7) 0.078(7) 0.062(10) 0.000 0.000 0.039(4)
O11W 0.0202(17) 0.0209(17) 0.0205(16) -0.0015(13) 0.0045(13) 0.0104(14)
O12W 0.028(2) 0.0189(19) 0.066(3) 0.0046(19) 0.003(2) 0.0093(17)

loop_
_atom_type_symbol
_atom_type_description
_atom_type_scat_dispersion_real
_atom_type_scat_dispersion_imag
_atom_type_scat_source
S S 0.1246 0.1234 'International Tables Vol C Tables 4.2.6.8 and 6.1.1.4'
O O 0.0106 0.0060 'International Tables Vol C Tables 4.2.6.8 and 6.1.1.4'
Na Na 0.0362 0.0249 'International Tables Vol C Tables 4.2.6.8 and 6.1.1.4'
Mn Mn 0.3368 0.7283 'International Tables Vol C Tables 4.2.6.8 and 6.1.1.4'
H H 0.0000 0.0000 'International Tables Vol C Tables 4.2.6.8 and 6.1.1.4'

loop_
_geom_angle_atom_site_label_1
_geom_angle_atom_site_label_2
_geom_angle_atom_site_label_3
_geom_angle
_geom_angle_site_symmetry_1
_geom_angle_site_symmetry_3
_geom_angle_publ_flag
O7 Mn1 O5 90.55(15) 16 1_554 ?
O7 Mn1 O6 92.92(16) 16 11_556 ?
O5 Mn1 O6 167.80(15) 1_554 11_556 ?
O7 Mn1 O2 101.33(16) 16 . ?
O5 Mn1 O2 104.43(13) 1_554 . ?
O6 Mn1 O2 86.36(14) 11_556 . ?
O7 Mn1 O11W 173.45(15) 16 . ?
O5 Mn1 O11W 89.84(14) 1_554 . ?
O6 Mn1 O11W 85.40(15) 11_556 . ?
O2 Mn1 O11W 84.91(14) . . ?
O7 Mn1 O12W 86.17(18) 16 . ?
O5 Mn1 O12W 87.91(16) 1_554 . ?
O6 Mn1 O12W 80.66(17) 11_556 . ?
O2 Mn1 O12W 165.35(17) . . ?
O11W Mn1 O12W 87.30(16) . . ?
O7 Mn1 Na1 135.05(12) 16 11_566 ?
O5 Mn1 Na1 133.91(11) 1_554 11_566 ?
O6 Mn1 Na1 42.28(11) 11_556 11_566 ?
O2 Mn1 Na1 76.92(10) . 11_566 ?
O11W Mn1 Na1 44.07(10) . 11_566 ?
O12W Mn1 Na1 88.86(14) . 11_566 ?
O1 Mn2 O1 180.0 15 3_565 ?
O1 Mn2 O1 96.46(13) 15 2_665 ?
O1 Mn2 O1 83.54(13) 3_565 2_665 ?
O1 Mn2 O1 96.46(13) 15 . ?
O1 Mn2 O1 83.54(13) 3_565 . ?
O1 Mn2 O1 83.54(13) 2_665 . ?
O1 Mn2 O1 83.54(13) 15 14_455 ?
O1 Mn2 O1 96.46(13) 3_565 14_455 ?
O1 Mn2 O1 180.0 2_665 14_455 ?
O1 Mn2 O1 96.46(13) . 14_455 ?
O1 Mn2 O1 83.54(13) 15 13_565 ?
O1 Mn2 O1 96.46(13) 3_565 13_565 ?
O1 Mn2 O1 96.46(13) 2_665 13_565 ?
O1 Mn2 O1 180.0 . 13_565 ?
O1 Mn2 O1 83.54(13) 14_455 13_565 ?
O1 Mn2 Na2 45.00(9) 15 15 ?
O1 Mn2 Na2 135.00(9) 3_565 15 ?
O1 Mn2 Na2 137.25(9) 2_665 15 ?
O1 Mn2 Na2 83.82(10) . 15 ?
O1 Mn2 Na2 42.75(9) 14_455 15 ?
O1 Mn2 Na2 96.18(10) 13_565 15 ?
O1 Mn2 Na2 135.00(9) 15 3_565 ?
O1 Mn2 Na2 45.00(9) 3_565 3_565 ?
O1 Mn2 Na2 42.75(9) 2_665 3_565 ?
O1 Mn2 Na2 96.18(10) . 3_565 ?
O1 Mn2 Na2 137.25(9) 14_455 3_565 ?
O1 Mn2 Na2 83.82(10) 13_565 3_565 ?
Na2 Mn2 Na2 180.0 15 3_565 ?
O1 Mn2 Na2 137.25(9) 15 . ?
O1 Mn2 Na2 42.75(9) 3_565 . ?
O1 Mn2 Na2 96.18(10) 2_665 . ?
O1 Mn2 Na2 45.00(9) . . ?
O1 Mn2 Na2 83.82(10) 14_455 . ?
O1 Mn2 Na2 135.00(9) 13_565 . ?
Na2 Mn2 Na2 103.08(7) 15 . ?
Na2 Mn2 Na2 76.92(7) 3_565 . ?
O1 Mn2 Na2 83.82(10) 15 2_665 ?
O1 Mn2 Na2 96.18(10) 3_565 2_665 ?
O1 Mn2 Na2 45.00(9) 2_665 2_665 ?
O1 Mn2 Na2 42.75(9) . 2_665 ?
O1 Mn2 Na2 135.01(9) 14_455 2_665 ?
O1 Mn2 Na2 137.25(9) 13_565 2_665 ?
Na2 Mn2 Na2 103.08(7) 15 2_665 ?
Na2 Mn2 Na2 76.92(7) 3_565 2_665 ?
Na2 Mn2 Na2 76.92(7) . 2_665 ?
O1 Mn2 Na2 42.75(9) 15 13_565 ?
O1 Mn2 Na2 137.25(9) 3_565 13_565 ?
O1 Mn2 Na2 83.82(10) 2_665 13_565 ?
O1 Mn2 Na2 135.01(9) . 13_565 ?
O1 Mn2 Na2 96.18(10) 14_455 13_565 ?
O1 Mn2 Na2 45.00(9) 13_565 13_565 ?
Na2 Mn2 Na2 76.92(7) 15 13_565 ?
Na2 Mn2 Na2 103.08(7) 3_565 13_565 ?
Na2 Mn2 Na2 180.00(6) . 13_565 ?
Na2 Mn2 Na2 103.08(7) 2_665 13_565 ?
O1 Mn2 Na2 96.18(10) 15 14_455 ?
O1 Mn2 Na2 83.82(10) 3_565 14_455 ?
O1 Mn2 Na2 135.00(9) 2_665 14_455 ?
O1 Mn2 Na2 137.25(9) . 14_455 ?
O1 Mn2 Na2 44.99(9) 14_455 14_455 ?
O1 Mn2 Na2 42.75(9) 13_565 14_455 ?
Na2 Mn2 Na2 76.92(7) 15 14_455 ?
Na2 Mn2 Na2 103.08(7) 3_565 14_455 ?
Na2 Mn2 Na2 103.08(7) . 14_455 ?
Na2 Mn2 Na2 180.0 2_665 14_455 ?
Na2 Mn2 Na2 76.92(7) 13_565 14_455 ?
O4 S1 O3 110.9(2) . . ?
O4 S1 O2 110.3(2) . . ?
O3 S1 O2 111.0(2) . . ?
O4 S1 O1 108.6(2) . . ?
O3 S1 O1 109.8(2) . . ?
O2 S1 O1 106.15(19) . . ?
O4 S1 Na2 129.31(16) . . ?
O3 S1 Na2 119.83(15) . . ?
O2 S1 Na2 52.59(14) . . ?
O1 S1 Na2 53.97(14) . . ?
O4 S1 Na2 59.60(15) . 2_665 ?
O3 S1 Na2 123.80(15) . 2_665 ?
O2 S1 Na2 124.44(15) . 2_665 ?
O1 S1 Na2 49.07(13) . 2_665 ?
Na2 S1 Na2 89.89(10) . 2_665 ?
O8 S2 O7 110.1(3) . . ?
O8 S2 O6 110.5(2) . . ?
O7 S2 O6 107.0(2) . . ?
O8 S2 O5 110.7(2) . . ?
O7 S2 O5 110.0(2) . . ?
O6 S2 O5 108.4(2) . . ?
O8 S2 Na1 131.57(18) . 1_455 ?
O7 S2 Na1 69.31(19) . 1_455 ?
O5 S2 Na1 114.60(15) . 1_455 ?
O10 S3 O9 108.5(3) . 3_565 ?
O10 S3 O9 108.5(3) . . ?
O9 S3 O9 110.4(3) 3_565 . ?
O10 S3 O9 108.5(3) . 2_665 ?
O9 S3 O9 110.4(3) 3_565 2_665 ?
O9 S3 O9 110.4(3) . 2_665 ?
O8 Na1 O6 116.70(17) 8_654 1_655 ?
O8 Na1 O4 100.20(15) 8_654 16_655 ?
O6 Na1 O4 112.96(15) 1_655 16_655 ?
O8 Na1 O11W 158.87(17) 8_654 12_656 ?
O6 Na1 O11W 74.86(13) 1_655 12_656 ?
O4 Na1 O11W 90.18(14) 16_655 12_656 ?
O8 Na1 O4 85.21(15) 8_654 7_545 ?
O6 Na1 O4 140.76(15) 1_655 7_545 ?
O4 Na1 O4 92.64(12) 16_655 7_545 ?
O11W Na1 O4 75.90(13) 12_656 7_545 ?
O8 Na1 O3 77.09(14) 8_654 12_656 ?
O6 Na1 O3 73.03(14) 1_655 12_656 ?
O4 Na1 O3 173.96(15) 16_655 12_656 ?
O11W Na1 O3 90.72(13) 12_656 12_656 ?
O4 Na1 O3 81.79(13) 7_545 12_656 ?
O8 Na1 S2 99.61(13) 8_654 1_655 ?
O6 Na1 S2 22.37(9) 1_655 1_655 ?
O4 Na1 S2 104.73(11) 16_655 1_655 ?
O11W Na1 S2 95.39(10) 12_656 1_655 ?
O4 Na1 S2 160.70(11) 7_545 1_655 ?
O3 Na1 S2 81.13(10) 12_656 1_655 ?
O8 Na1 Na2 44.27(11) 8_654 8_655 ?
O6 Na1 Na2 121.81(13) 1_655 8_655 ?
O4 Na1 Na2 123.67(12) 16_655 8_655 ?
O11W Na1 Na2 114.85(12) 12_656 8_655 ?
O4 Na1 Na2 51.84(10) 7_545 8_655 ?
O3 Na1 Na2 50.76(10) 12_656 8_655 ?
S2 Na1 Na2 120.63(8) 1_655 8_655 ?
O8 Na1 Na1 93.71(14) 8_654 13_656 ?
O6 Na1 Na1 147.95(15) 1_655 13_656 ?
O4 Na1 Na1 47.31(9) 16_655 13_656 ?
O11W Na1 Na1 79.81(11) 12_656 13_656 ?
O4 Na1 Na1 45.34(9) 7_545 13_656 ?
O3 Na1 Na1 127.08(13) 12_656 13_656 ?
S2 Na1 Na1 151.10(11) 1_655 13_656 ?
Na2 Na1 Na1 86.57(9) 8_655 13_656 ?
O8 Na1 Mn1 146.24(14) 8_654 12_656 ?
O6 Na1 Mn1 37.25(9) 1_655 12_656 ?
O4 Na1 Mn1 110.13(11) 16_655 12_656 ?
O11W Na1 Mn1 38.41(8) 12_656 12_656 ?
O4 Na1 Mn1 107.24(10) 7_545 12_656 ?
O3 Na1 Mn1 73.99(9) 12_656 12_656 ?
S2 Na1 Mn1 59.15(4) 1_655 12_656 ?
Na2 Na1 Mn1 120.78(7) 8_655 12_656 ?
Na1 Na1 Mn1 117.58(9) 13_656 12_656 ?
O8 Na2 O9 105.4(2) 1_554 1_554 ?
O8 Na2 O1 134.24(16) 1_554 3_565 ?
O9 Na2 O1 94.4(3) 1_554 3_565 ?
O8 Na2 O2 87.37(14) 1_554 . ?
O9 Na2 O2 104.5(3) 1_554 . ?
O1 Na2 O2 127.35(14) 3_565 . ?
O8 Na2 O1 141.55(17) 1_554 . ?
O9 Na2 O1 97.8(2) 1_554 . ?
O1 Na2 O1 72.15(16) 3_565 . ?
O2 Na2 O1 57.00(11) . . ?
O8 Na2 O3 74.13(15) 1_554 14_455 ?
O9 Na2 O3 174.0(3) 1_554 14_455 ?
O1 Na2 O3 82.06(13) 3_565 14_455 ?
O2 Na2 O3 81.52(13) . 14_455 ?
O1 Na2 O3 85.69(13) . 14_455 ?
O8 Na2 O4 80.80(14) 1_554 3_565 ?
O9 Na2 O4 97.3(2) 1_554 3_565 ?
O1 Na2 O4 55.65(11) 3_565 3_565 ?
O2 Na2 O4 157.33(16) . 3_565 ?
O1 Na2 O4 126.42(13) . 3_565 ?
O3 Na2 O4 76.68(13) 14_455 3_565 ?
O8 Na2 S1 113.97(13) 1_554 . ?
O9 Na2 S1 105.0(2) 1_554 . ?
O1 Na2 S1 99.43(10) 3_565 . ?
O2 Na2 S1 28.43(8) . . ?
O1 Na2 S1 28.74(8) . . ?
O3 Na2 S1 80.42(10) 14_455 . ?
O4 Na2 S1 148.01(12) 3_565 . ?
O8 Na2 S1 107.59(13) 1_554 3_565 ?
O9 Na2 S1 97.6(3) 1_554 3_565 ?
O1 Na2 S1 27.70(8) 3_565 3_565 ?
O2 Na2 S1 149.04(13) . 3_565 ?
O1 Na2 S1 99.00(10) . 3_565 ?
O3 Na2 S1 77.04(10) 14_455 3_565 ?
O4 Na2 S1 27.99(7) 3_565 3_565 ?
S1 Na2 S1 124.34(8) . 3_565 ?
O8 Na2 Na1 43.29(11) 1_554 6_564 ?
O9 Na2 Na1 127.9(2) 1_554 6_564 ?
O1 Na2 Na1 92.23(11) 3_565 6_564 ?
O2 Na2 Na1 111.75(12) . 6_564 ?
O1 Na2 Na1 133.03(13) . 6_564 ?
O3 Na2 Na1 47.79(9) 14_455 6_564 ?
O4 Na2 Na1 47.59(9) 3_565 6_564 ?
S1 Na2 Na1 124.64(9) . 6_564 ?
S1 Na2 Na1 68.51(6) 3_565 6_564 ?
O8 Na2 Mn2 144.40(15) 1_554 . ?
O9 Na2 Mn2 109.6(2) 1_554 . ?
O1 Na2 Mn2 37.64(8) 3_565 . ?
O2 Na2 Mn2 89.82(10) . . ?
O1 Na2 Mn2 37.93(8) . . ?
O3 Na2 Mn2 70.35(9) 14_455 . ?
O4 Na2 Mn2 88.69(9) 3_565 . ?
S1 Na2 Mn2 62.49(4) . . ?
S1 Na2 Mn2 62.09(4) 3_565 . ?
Na1 Na2 Mn2 106.65(8) 6_564 . ?
S1 O1 Mn2 138.6(2) . . ?
S1 O1 Na2 103.23(17) . 2_665 ?
Mn2 O1 Na2 99.61(13) . 2_665 ?
S1 O1 Na2 97.29(16) . . ?
Mn2 O1 Na2 97.08(13) . . ?
Na2 O1 Na2 125.23(19) 2_665 . ?
S1 O2 Mn1 136.2(2) . . ?
S1 O2 Na2 98.98(17) . . ?
Mn1 O2 Na2 120.35(15) . . ?
S1 O3 Na1 130.2(2) . 11_566 ?
S1 O3 Na2 137.1(2) . 15 ?
Na1 O3 Na2 81.45(12) 11_566 15 ?
S1 O4 Na1 129.1(2) . 16_655 ?
S1 O4 Na1 131.2(2) . 4_454 ?
Na1 O4 Na1 87.36(12) 16_655 4_454 ?
S1 O4 Na2 92.41(17) . 2_665 ?
Na1 O4 Na2 130.71(16) 16_655 2_665 ?
Na1 O4 Na2 80.56(12) 4_454 2_665 ?
S2 O5 Mn1 133.7(2) . 1_556 ?
S2 O6 Mn1 138.1(2) . 12_556 ?
S2 O6 Na1 119.1(2) . 1_455 ?
Mn1 O6 Na1 100.47(15) 12_556 1_455 ?
S2 O7 Mn1 134.4(2) . 16 ?
S2 O8 Na1 133.6(3) . 6_565 ?
S2 O8 Na2 133.9(3) . 1_556 ?
Na1 O8 Na2 92.44(15) 6_565 1_556 ?
S3 O9 Na2 132.2(4) . 1_556 ?
S3 O10 S3 180.0 13_566 . ?
Mn1 O11W Na1 97.52(14) . 11_566 ?

loop_
_geom_bond_atom_site_label_1
_geom_bond_atom_site_label_2
_geom_bond_distance
_geom_bond_site_symmetry_2
_geom_bond_publ_flag
Mn1 O7 2.109(4) 16 ?
Mn1 O5 2.126(3) 1_554 ?
Mn1 O6 2.154(4) 11_556 ?
Mn1 O2 2.155(3) . ?
Mn1 O11W 2.193(3) . ?
Mn1 O12W 2.240(4) . ?
Mn1 Na1 3.500(2) 11_566 ?
Mn2 O1 2.173(3) 15 ?
Mn2 O1 2.173(3) 3_565 ?
Mn2 O1 2.173(3) 2_665 ?
Mn2 O1 2.173(3) . ?
Mn2 O1 2.173(3) 14_455 ?
Mn2 O1 2.173(3) 13_565 ?
Mn2 Na2 3.508(2) 15 ?
Mn2 Na2 3.508(2) 3_565 ?
Mn2 Na2 3.508(2) . ?
Mn2 Na2 3.508(2) 2_665 ?
Mn2 Na2 3.508(2) 13_565 ?
Mn2 Na2 3.508(2) 14_455 ?
S1 O4 1.462(3) . ?
S1 O3 1.464(3) . ?
S1 O2 1.478(3) . ?
S1 O1 1.486(3) . ?
S1 Na2 3.066(2) . ?
S1 Na2 3.112(2) 2_665 ?
S2 O8 1.447(4) . ?
S2 O7 1.463(4) . ?
S2 O6 1.464(4) . ?
S2 O5 1.476(3) . ?
S2 Na1 3.359(2) 1_455 ?
S3 O10 1.616(5) . ?
S3 O9 1.630(9) 3_565 ?
S3 O9 1.630(9) . ?
S3 O9 1.630(9) 2_665 ?
Na1 O8 2.313(4) 8_654 ?
Na1 O6 2.394(4) 1_655 ?
Na1 O4 2.442(4) 16_655 ?
Na1 O11W 2.455(4) 12_656 ?
Na1 O4 2.523(4) 7_545 ?
Na1 O3 2.524(4) 12_656 ?
Na1 S2 3.359(2) 1_655 ?
Na1 Na2 3.371(3) 8_655 ?
Na1 Na1 3.429(4) 13_656 ?
Na1 Mn1 3.500(2) 12_656 ?
Na2 O8 2.355(5) 1_554 ?
Na2 O9 2.378(9) 1_554 ?
Na2 O1 2.415(4) 3_565 ?
Na2 O2 2.465(4) . ?
Na2 O1 2.500(4) . ?
Na2 O3 2.640(4) 14_455 ?
Na2 O4 2.687(4) 3_565 ?
Na2 S1 3.112(2) 3_565 ?
Na2 Na1 3.371(3) 6_564 ?
O1 Na2 2.415(4) 2_665 ?
O3 Na1 2.524(4) 11_566 ?
O3 Na2 2.640(4) 15 ?
O4 Na1 2.442(4) 16_655 ?
O4 Na1 2.523(4) 4_454 ?
O4 Na2 2.687(4) 2_665 ?
O5 Mn1 2.126(3) 1_556 ?
O6 Mn1 2.154(4) 12_556 ?
O6 Na1 2.394(4) 1_455 ?
O7 Mn1 2.109(4) 16 ?
O8 Na1 2.313(4) 6_565 ?
O8 Na2 2.355(5) 1_556 ?
O9 Na2 2.378(9) 1_556 ?
O10 S3 1.616(5) 13_566 ?
O11W Na1 2.455(4) 11_566 ?

loop_
_geom_hbond_atom_site_label_D
_geom_hbond_atom_site_label_H
_geom_hbond_atom_site_label_A
_geom_hbond_distance_DH
_geom_hbond_distance_HA
_geom_hbond_distance_DA
_geom_hbond_angle_DHA
_geom_hbond_site_symmetry_A
_geom_hbond_publ_flag
O11W H11A O3 0.8200 1.9500 2.762(6) 173.00 14_455 yes
O11W H11A O4 0.8200 2.5400 3.062(6) 122.00 14_455 yes
O11W H11B O7 0.8200 2.2100 2.957(9) 152.00 6_454 yes
O12W H12A O9 0.8200 2.4000 3.061(12) 138.00 16_555 yes
O12W H12B O5 0.8200 2.1800 2.932(8) 152.00 11_556 yes
